data_1559918
loop_
_publ_author_name
'Aouina, Aroua'
'Oloyede, Hammed Olawale'
'Akong, Raymond Akong'
'Abdelhak, Jawher'
'G\"orls, Helmar'
'Plass, Winfried'
'Eseola, Abiodun Omokehinde'

_publ_section_title
;
 Exploring Broad Molecular Derivatization as Tool in Selective Fluorescent
 Detection of Mercury(II) by a Series of Large Stokes Shift
 1,4-Bis(5-phenyl-1H-imidazol-4-yl)benzenes
;
_journal_issue 52
_journal_name_full 'Industrial &amp; Engineering Chemistry Research'
_journal_page_first 22398
_journal_page_last 22412
_journal_paper_doi 10.1021/acs.iecr.0c05087
_journal_volume 59
_journal_year 2020
_chemical_formula_moiety 'C40 H34 N4 O4, 2(C H4 O)'
_chemical_formula_sum 'C42 H42 N4 O6'
_chemical_formula_weight 698.79
_space_group_crystal_system monoclinic
_space_group_IT_number 15
_space_group_name_Hall '-C 2yc'
_space_group_name_H-M_alt 'C 1 2/c 1'
_atom_sites_solution_hydrogens mixed
_audit_creation_method SHELXL-2018/3
_cell_angle_alpha 90
_cell_angle_beta 96.354(3)
_cell_angle_gamma 90
_cell_formula_units_Z 4
_cell_length_a 29.7268(14)
_cell_length_b 8.2380(5)
_cell_length_c 14.9613(8)
_cell_measurement_reflns_used 9886
_cell_measurement_temperature 133(2)
_cell_measurement_theta_max 27.484
_cell_measurement_theta_min 2.567
_cell_volume 3641.4(3)
_computing_cell_refinement DENZO
_computing_data_collection COLLECT
_computing_data_reduction DENZO
_computing_molecular_graphics SHELXTL/PC
_computing_publication_material 'SHELXL-2018/3 (Sheldrick, 2018)'
_computing_structure_refinement 'SHELXL-2018/3 (Sheldrick, 2018)'
_computing_structure_solution 'SHELXS-97 (Sheldrick, 2008)'
_diffrn_ambient_temperature 133(2)
_diffrn_measured_fraction_theta_full 0.991
_diffrn_measured_fraction_theta_max 0.988
_diffrn_measurement_device_type KappaCCD
_diffrn_measurement_method 'phi + omega - scans'
_diffrn_radiation_type MoK\a
_diffrn_radiation_wavelength 0.71073
_diffrn_reflns_av_R_equivalents 0.0500
_diffrn_reflns_av_unetI/netI 0.0517
_diffrn_reflns_Laue_measured_fraction_full 0.991
_diffrn_reflns_Laue_measured_fraction_max 0.988
_diffrn_reflns_limit_h_max 38
_diffrn_reflns_limit_h_min -35
_diffrn_reflns_limit_k_max 10
_diffrn_reflns_limit_k_min -9
_diffrn_reflns_limit_l_max 19
_diffrn_reflns_limit_l_min -19
_diffrn_reflns_number 9886
_diffrn_reflns_point_group_measured_fraction_full 0.991
_diffrn_reflns_point_group_measured_fraction_max 0.988
_diffrn_reflns_theta_full 25.242
_diffrn_reflns_theta_max 27.484
_diffrn_reflns_theta_min 2.567
_exptl_absorpt_coefficient_mu 0.086
_exptl_absorpt_correction_T_max 0.7456
_exptl_absorpt_correction_T_min 0.6262
_exptl_absorpt_correction_type multi-scan
_exptl_absorpt_process_details
; 
 SADABS 2016/2: Krause, L., Herbst-Irmer, R., Sheldrick G.M. & Stalke D., 
 J. Appl. Cryst. 48 (2015) 3-10 
;
_exptl_crystal_colour colourless
_exptl_crystal_density_diffrn 1.275
_exptl_crystal_density_method 'not measured'
_exptl_crystal_description prism
_exptl_crystal_F_000 1480
_exptl_crystal_size_max 0.112
_exptl_crystal_size_mid 0.110
_exptl_crystal_size_min 0.098
_refine_diff_density_max 0.270
_refine_diff_density_min -0.235
_refine_diff_density_rms 0.054
_refine_ls_extinction_method none
_refine_ls_goodness_of_fit_ref 1.201
_refine_ls_hydrogen_treatment mixed
_refine_ls_matrix_type full
_refine_ls_number_parameters 246
_refine_ls_number_reflns 4123
_refine_ls_number_restraints 0
_refine_ls_restrained_S_all 1.201
_refine_ls_R_factor_all 0.1100
_refine_ls_R_factor_gt 0.0816
_refine_ls_shift/su_max 0.001
_refine_ls_shift/su_mean 0.000
_refine_ls_structure_factor_coef Fsqd
_refine_ls_weighting_details 'w=1/[\s^2^(Fo^2^)+(0.0273P)^2^+9.9172P] where P=(Fo^2^+2Fc^2^)/3'
_refine_ls_weighting_scheme calc
_refine_ls_wR_factor_gt 0.1521
_refine_ls_wR_factor_ref 0.1650
_reflns_Friedel_coverage 0.000
_reflns_number_gt 3199
_reflns_number_total 4123
_reflns_threshold_expression 'I > 2\s(I)'
_cod_data_source_file ie0c05087_si_002.cif
_cod_data_source_block FO6710_L5.MeOH
_cod_original_sg_symbol_H-M 'C 2/c'
_cod_database_code 1559918
_shelx_shelxl_version_number 2018/3
_shelx_space_group_comment
; 
The symmetry employed for this shelxl refinement is uniquely defined 
by the following loop, which should always be used as a source of 
symmetry information in preference to the above space-group names. 
They are only intended as comments. 
;
_shelx_estimated_absorpt_t_min 0.990
_shelx_estimated_absorpt_t_max 0.992

loop_
_space_group_symop_operation_xyz
'x, y, z'
'-x, y, -z+1/2'
'x+1/2, y+1/2, z'
'-x+1/2, y+1/2, -z+1/2'
'-x, -y, -z'
'x, -y, z-1/2'
'-x+1/2, -y+1/2, -z'
'x+1/2, -y+1/2, z-1/2'

loop_
_atom_site_label
_atom_site_type_symbol
_atom_site_fract_x
_atom_site_fract_y
_atom_site_fract_z
_atom_site_U_iso_or_equiv
_atom_site_adp_type
_atom_site_occupancy
_atom_site_site_symmetry_order
_atom_site_calc_flag
_atom_site_refinement_flags_posn
_atom_site_refinement_flags_adp
_atom_site_refinement_flags_occupancy
_atom_site_disorder_assembly
_atom_site_disorder_group
O1 O 0.38271(6) 0.1580(3) 0.64097(14) 0.0359(5) Uani 1 1 d . . . . .
O2 O 0.47500(7) 0.6149(3) 0.63462(17) 0.0487(6) Uani 1 1 d . . . . .
N1 N 0.37559(7) 0.5248(3) 0.72549(14) 0.0257(5) Uani 1 1 d . . . . .
N2 N 0.36147(7) 0.5401(3) 0.57763(14) 0.0217(5) Uani 1 1 d . . . . .
C1 C 0.39006(8) 0.4850(3) 0.64756(17) 0.0237(5) Uani 1 1 d . . . . .
C2 C 0.32638(8) 0.6203(3) 0.61177(16) 0.0209(5) Uani 1 1 d . . . . .
C3 C 0.33567(8) 0.6088(3) 0.70366(16) 0.0230(5) Uani 1 1 d . . . . .
C4 C 0.30964(9) 0.6731(3) 0.77460(17) 0.0270(6) Uani 1 1 d . . . . .
C5 C 0.26271(10) 0.6552(4) 0.76859(19) 0.0328(7) Uani 1 1 d . . . . .
H5A H 0.247527 0.593030 0.720978 0.039 Uiso 1 1 calc R U . . .
C6 C 0.23809(12) 0.7267(4) 0.8309(2) 0.0458(9) Uani 1 1 d . . . . .
H6A H 0.206055 0.716989 0.825067 0.055 Uiso 1 1 calc R U . . .
C7 C 0.26005(16) 0.8115(4) 0.9010(2) 0.0575(11) Uani 1 1 d . . . . .
H7A H 0.242981 0.861448 0.943533 0.069 Uiso 1 1 calc R U . . .
C8 C 0.30641(17) 0.8261(4) 0.9113(2) 0.0575(11) Uani 1 1 d . . . . .
H8A H 0.321198 0.882712 0.961553 0.069 Uiso 1 1 calc R U . . .
C9 C 0.33188(13) 0.7569(4) 0.84709(19) 0.0421(8) Uani 1 1 d . . . . .
H9A H 0.363903 0.767325 0.853256 0.051 Uiso 1 1 calc R U . . .
C10 C 0.28836(8) 0.6898(3) 0.55355(16) 0.0198(5) Uani 1 1 d . . . . .
C11 C 0.26303(8) 0.8182(3) 0.58297(16) 0.0205(5) Uani 1 1 d . . . . .
H11A H 0.271911 0.865982 0.639996 0.025 Uiso 1 1 calc R U . . .
C12 C 0.22530(8) 0.8771(3) 0.53069(16) 0.0206(5) Uani 1 1 d . . . . .
H12A H 0.208511 0.964022 0.552375 0.025 Uiso 1 1 calc R U . . .
C13 C 0.42997(9) 0.3828(4) 0.63536(18) 0.0288(6) Uani 1 1 d . . . . .
C14 C 0.42485(9) 0.2145(4) 0.6308(2) 0.0327(7) Uani 1 1 d . . . . .
C15 C 0.46091(11) 0.1130(5) 0.6173(3) 0.0502(9) Uani 1 1 d . . . . .
H15A H 0.457197 -0.001423 0.614088 0.060 Uiso 1 1 calc R U . . .
C16 C 0.50226(12) 0.1841(5) 0.6086(3) 0.0638(12) Uani 1 1 d . . . . .
H16A H 0.527128 0.116483 0.598841 0.077 Uiso 1 1 calc R U . . .
C17 C 0.50877(11) 0.3494(5) 0.6137(3) 0.0586(11) Uani 1 1 d . . . . .
H17A H 0.537681 0.394681 0.607791 0.070 Uiso 1 1 calc R U . . .
C18 C 0.47233(9) 0.4496(4) 0.6277(2) 0.0398(8) Uani 1 1 d . . . . .
C19 C 0.37757(11) -0.0130(4) 0.6493(3) 0.0483(9) Uani 1 1 d . . . . .
H19A H 0.346776 -0.037455 0.662856 0.072 Uiso 1 1 calc R U . . .
H19B H 0.399412 -0.053499 0.698083 0.072 Uiso 1 1 calc R U . . .
H19C H 0.382970 -0.065737 0.592772 0.072 Uiso 1 1 calc R U . . .
C20 C 0.51921(11) 0.6857(5) 0.6356(3) 0.0647(12) Uani 1 1 d . . . . .
H20A H 0.517608 0.801847 0.649020 0.097 Uiso 1 1 calc R U . . .
H20B H 0.530086 0.670999 0.576641 0.097 Uiso 1 1 calc R U . . .
H20C H 0.540098 0.632507 0.681806 0.097 Uiso 1 1 calc R U . . .
O1M O 0.38014(6) 0.3917(3) 0.89801(13) 0.0322(5) Uani 1 1 d . . . . .
C1M C 0.36955(12) 0.2263(4) 0.8794(2) 0.0431(8) Uani 1 1 d . . . . .
H1M1 H 0.376126 0.162116 0.934405 0.065 Uiso 1 1 calc R U . . .
H1M2 H 0.387831 0.186190 0.833385 0.065 Uiso 1 1 calc R U . . .
H1M3 H 0.337361 0.216352 0.857400 0.065 Uiso 1 1 calc R U . . .
H1N2 H 0.3671(10) 0.539(4) 0.520(2) 0.040(9) Uiso 1 1 d . . . . .
H1OM H 0.3793(12) 0.444(5) 0.844(3) 0.060(11) Uiso 1 1 d . . . . .

loop_
_atom_site_aniso_label
_atom_site_aniso_U_11
_atom_site_aniso_U_22
_atom_site_aniso_U_33
_atom_site_aniso_U_23
_atom_site_aniso_U_13
_atom_site_aniso_U_12
O1 0.0262(10) 0.0338(12) 0.0479(13) 0.0002(10) 0.0057(9) -0.0008(9)
O2 0.0236(11) 0.0402(14) 0.0821(18) 0.0150(13) 0.0053(10) -0.0015(10)
N1 0.0247(11) 0.0293(13) 0.0229(11) 0.0045(10) 0.0011(8) -0.0006(9)
N2 0.0181(10) 0.0279(12) 0.0193(11) 0.0012(9) 0.0039(8) 0.0010(9)
C1 0.0203(12) 0.0256(14) 0.0252(13) 0.0024(11) 0.0027(10) -0.0038(10)
C2 0.0184(11) 0.0236(13) 0.0211(12) -0.0007(10) 0.0042(9) 0.0003(10)
C3 0.0213(12) 0.0270(14) 0.0205(12) 0.0000(11) 0.0017(9) -0.0020(10)
C4 0.0398(15) 0.0229(14) 0.0186(12) 0.0041(11) 0.0056(11) 0.0033(12)
C5 0.0428(16) 0.0295(16) 0.0285(14) 0.0090(12) 0.0147(12) 0.0071(13)
C6 0.060(2) 0.0390(19) 0.0446(19) 0.0162(16) 0.0332(17) 0.0197(16)
C7 0.106(3) 0.0323(19) 0.043(2) 0.0122(16) 0.044(2) 0.022(2)
C8 0.121(4) 0.0315(18) 0.0212(16) -0.0030(14) 0.0142(19) -0.001(2)
C9 0.067(2) 0.0364(18) 0.0228(15) 0.0009(13) 0.0038(14) -0.0039(16)
C10 0.0206(11) 0.0224(13) 0.0171(12) 0.0008(10) 0.0051(9) -0.0015(10)
C11 0.0210(12) 0.0249(13) 0.0159(11) -0.0005(10) 0.0030(9) -0.0017(10)
C12 0.0201(11) 0.0225(13) 0.0205(12) 0.0006(10) 0.0083(9) 0.0000(10)
C13 0.0206(13) 0.0356(16) 0.0303(14) 0.0076(12) 0.0031(10) 0.0057(11)
C14 0.0242(13) 0.0371(17) 0.0368(16) 0.0044(13) 0.0038(11) 0.0038(12)
C15 0.0373(18) 0.040(2) 0.076(3) 0.0081(18) 0.0173(17) 0.0098(15)
C16 0.0327(18) 0.053(2) 0.109(3) 0.016(2) 0.0219(19) 0.0170(17)
C17 0.0219(15) 0.058(3) 0.098(3) 0.023(2) 0.0181(17) 0.0047(16)
C18 0.0217(13) 0.0416(19) 0.056(2) 0.0139(16) 0.0048(13) 0.0025(13)
C19 0.0401(18) 0.0342(18) 0.071(2) -0.0011(17) 0.0072(16) -0.0025(15)
C20 0.0266(17) 0.055(2) 0.111(4) 0.030(2) 0.0030(18) -0.0077(17)
O1M 0.0332(11) 0.0418(13) 0.0227(10) 0.0059(9) 0.0079(8) 0.0038(9)
C1M 0.0512(19) 0.043(2) 0.0373(17) 0.0020(15) 0.0164(15) 0.0054(16)

loop_
_atom_type_symbol
_atom_type_description
_atom_type_scat_dispersion_real
_atom_type_scat_dispersion_imag
_atom_type_scat_source
C C 0.0033 0.0016 'International Tables Vol C Tables 4.2.6.8 and 6.1.1.4'
H H 0.0000 0.0000 'International Tables Vol C Tables 4.2.6.8 and 6.1.1.4'
N N 0.0061 0.0033 'International Tables Vol C Tables 4.2.6.8 and 6.1.1.4'
O O 0.0106 0.0060 'International Tables Vol C Tables 4.2.6.8 and 6.1.1.4'

loop_
_geom_angle_atom_site_label_1
_geom_angle_atom_site_label_2
_geom_angle_atom_site_label_3
_geom_angle
_geom_angle_site_symmetry_1
_geom_angle_site_symmetry_3
_geom_angle_publ_flag
C14 O1 C19 117.2(2) . . ?
C18 O2 C20 116.8(3) . . ?
C1 N1 C3 105.6(2) . . ?
C1 N2 C2 108.1(2) . . ?
C1 N2 H1N2 125(2) . . ?
C2 N2 H1N2 126(2) . . ?
N1 C1 N2 111.1(2) . . ?
N1 C1 C13 126.2(2) . . ?
N2 C1 C13 122.6(2) . . ?
C3 C2 N2 105.1(2) . . ?
C3 C2 C10 132.6(2) . . ?
N2 C2 C10 122.2(2) . . ?
C2 C3 N1 110.0(2) . . ?
C2 C3 C4 129.0(2) . . ?
N1 C3 C4 120.9(2) . . ?
C9 C4 C5 119.2(3) . . ?
C9 C4 C3 119.8(3) . . ?
C5 C4 C3 121.0(2) . . ?
C6 C5 C4 120.8(3) . . ?
C6 C5 H5A 119.6 . . ?
C4 C5 H5A 119.6 . . ?
C7 C6 C5 119.6(3) . . ?
C7 C6 H6A 120.2 . . ?
C5 C6 H6A 120.2 . . ?
C6 C7 C8 121.3(3) . . ?
C6 C7 H7A 119.4 . . ?
C8 C7 H7A 119.4 . . ?
C7 C8 C9 119.8(3) . . ?
C7 C8 H8A 120.1 . . ?
C9 C8 H8A 120.1 . . ?
C4 C9 C8 119.2(3) . . ?
C4 C9 H9A 120.4 . . ?
C8 C9 H9A 120.4 . . ?
C12 C10 C11 118.1(2) 7_566 . ?
C12 C10 C2 120.8(2) 7_566 . ?
C11 C10 C2 121.0(2) . . ?
C12 C11 C10 121.3(2) . . ?
C12 C11 H11A 119.4 . . ?
C10 C11 H11A 119.4 . . ?
C11 C12 C10 120.6(2) . 7_566 ?
C11 C12 H12A 119.7 . . ?
C10 C12 H12A 119.7 7_566 . ?
C18 C13 C14 118.9(3) . . ?
C18 C13 C1 122.0(3) . . ?
C14 C13 C1 119.1(2) . . ?
O1 C14 C15 123.0(3) . . ?
O1 C14 C13 115.5(2) . . ?
C15 C14 C13 121.5(3) . . ?
C16 C15 C14 117.8(3) . . ?
C16 C15 H15A 121.1 . . ?
C14 C15 H15A 121.1 . . ?
C17 C16 C15 122.4(3) . . ?
C17 C16 H16A 118.8 . . ?
C15 C16 H16A 118.8 . . ?
C16 C17 C18 119.1(3) . . ?
C16 C17 H17A 120.4 . . ?
C18 C17 H17A 120.4 . . ?
O2 C18 C13 115.7(3) . . ?
O2 C18 C17 124.1(3) . . ?
C13 C18 C17 120.2(3) . . ?
O1 C19 H19A 109.5 . . ?
O1 C19 H19B 109.5 . . ?
H19A C19 H19B 109.5 . . ?
O1 C19 H19C 109.5 . . ?
H19A C19 H19C 109.5 . . ?
H19B C19 H19C 109.5 . . ?
O2 C20 H20A 109.5 . . ?
O2 C20 H20B 109.5 . . ?
H20A C20 H20B 109.5 . . ?
O2 C20 H20C 109.5 . . ?
H20A C20 H20C 109.5 . . ?
H20B C20 H20C 109.5 . . ?
C1M O1M H1OM 107(2) . . ?
O1M C1M H1M1 109.5 . . ?
O1M C1M H1M2 109.5 . . ?
H1M1 C1M H1M2 109.5 . . ?
O1M C1M H1M3 109.5 . . ?
H1M1 C1M H1M3 109.5 . . ?
H1M2 C1M H1M3 109.5 . . ?

loop_
_geom_bond_atom_site_label_1
_geom_bond_atom_site_label_2
_geom_bond_distance
_geom_bond_site_symmetry_2
_geom_bond_publ_flag
O1 C14 1.360(3) . ?
O1 C19 1.424(4) . ?
O2 C18 1.368(4) . ?
O2 C20 1.436(4) . ?
N1 C1 1.328(3) . ?
N1 C3 1.382(3) . ?
N2 C1 1.352(3) . ?
N2 C2 1.379(3) . ?
N2 H1N2 0.89(3) . ?
C1 C13 1.482(4) . ?
C2 C3 1.375(3) . ?
C2 C10 1.465(3) . ?
C3 C4 1.479(4) . ?
C4 C9 1.390(4) . ?
C4 C5 1.396(4) . ?
C5 C6 1.379(4) . ?
C5 H5A 0.9500 . ?
C6 C7 1.365(6) . ?
C6 H6A 0.9500 . ?
C7 C8 1.375(6) . ?
C7 H7A 0.9500 . ?
C8 C9 1.408(5) . ?
C8 H8A 0.9500 . ?
C9 H9A 0.9500 . ?
C10 C12 1.394(3) 7_566 ?
C10 C11 1.398(3) . ?
C11 C12 1.382(3) . ?
C11 H11A 0.9500 . ?
C12 H12A 0.9500 . ?
C13 C18 1.390(4) . ?
C13 C14 1.396(4) . ?
C14 C15 1.392(4) . ?
C15 C16 1.380(5) . ?
C15 H15A 0.9500 . ?
C16 C17 1.376(6) . ?
C16 H16A 0.9500 . ?
C17 C18 1.396(4) . ?
C17 H17A 0.9500 . ?
C19 H19A 0.9800 . ?
C19 H19B 0.9800 . ?
C19 H19C 0.9800 . ?
C20 H20A 0.9800 . ?
C20 H20B 0.9800 . ?
C20 H20C 0.9800 . ?
O1M C1M 1.419(4) . ?
O1M H1OM 0.91(4) . ?
C1M H1M1 0.9800 . ?
C1M H1M2 0.9800 . ?
C1M H1M3 0.9800 . ?
